data_1577289
loop_
_publ_author_name
'Gerstner, Alexander'
'Arrowsmith, Merle'
'Dietz, Maximilian'
'Mihm, Cornelius'
'Braunschweig, Holger'

_publ_section_title
;
 Zerovalent transition-metal inverse-sandwich complexes of a
 diborataanthracene dianion
;
_journal_name_full 'Chemical Science'
_journal_paper_doi 10.1039/D6SC02501C
_journal_year 2026
_chemical_formula_moiety 'C24 H22 B2 Cr2 O6'
_chemical_formula_sum 'C24 H22 B2 Cr2 O6'
_chemical_formula_weight 532.03
_chemical_name_common {eta6,eta'6-[2,3,6,7,9,10-Me6-9,10-DHDBA]}{Cr(CO)3}2
_chemical_name_systematic 2-Cr2
_chemical_properties_physical Air-sensitive,Moisture-sensitive
_space_group_crystal_system monoclinic
_space_group_IT_number 15
_space_group_name_Hall '-I 2ya'
_space_group_name_H-M_alt 'I 1 2/a 1'
_atom_sites_solution_hydrogens geom
_atom_sites_solution_primary dual
_atom_sites_solution_secondary difmap
_audit_creation_date 2026-01-16
_audit_creation_method 'CIF-fill 1.6l (K.Radacki, 2005-26)'
_audit_update_record
;
2026-03-18 deposited with the CCDC.	2026-05-13 downloaded from the CCDC.
;
_cell_angle_alpha 90
_cell_angle_beta 114.150(2)
_cell_angle_gamma 90
_cell_formula_units_Z 4
_cell_length_a 12.6159(2)
_cell_length_b 13.9295(2)
_cell_length_c 14.9564(3)
_cell_measurement_reflns_used 20764
_cell_measurement_temperature 100(2)
_cell_measurement_theta_max 75.3770
_cell_measurement_theta_min 4.4980
_cell_volume 2398.30(8)
_computing_cell_refinement 'CrysAlisPro 1.171.44.108a (Rigaku OD, 2025)'
_computing_data_collection
;
 CrysAlisPro system (CCD 44.111a 64-bit (release 13-05-2025))
;
_computing_data_reduction 'CrysAlisPro 1.171.44.108a (Rigaku OD, 2025)'
_computing_molecular_graphics 'ShelXLe (Huebschle et all, 2011)'
_computing_publication_material 'SHELXL-2019/2 (Sheldrick, 2019)'
_computing_structure_refinement 'SHELXL-2019/2 (Sheldrick, 2019)'
_computing_structure_solution 'SHELXT 2014/5 (Sheldrick, 2014)''
_diffrn_ambient_environment N~2~
_diffrn_ambient_temperature 100(2)
_diffrn_detector HPA
_diffrn_detector_area_resol_mean 10.0
_diffrn_detector_type 'HyPix Arc150'
_diffrn_measured_fraction_theta_full 0.997
_diffrn_measured_fraction_theta_max 0.995
_diffrn_measurement_details
;
 
 List of Runs (angles in degrees, time in seconds):
 --------------------------------------------------------------------------
  1  \w     16.00  85.00   0.50    1.20    --   61.40-120.00-176.00  138
  2  \w    -86.00 -16.00   0.50    1.20    --  -62.85 120.00 -92.00  140
  3  \w    -96.00 -26.00   0.50    1.20    --  -72.99 120.00 -92.00  140
  4  \w     27.00  98.00   0.50    1.20    --   74.55-120.00-176.00  142
  5  \w    -98.00 -29.00   0.50    1.20    --  -75.50 120.00 -92.00  138
  6  \w     36.00  98.00   0.50    1.20    --   82.97-120.00-176.00  124
  7  \w     50.00  81.00   0.50    1.20    --   34.00  49.00  78.95   62
  8  \w     58.00  89.00   0.50    1.20    --   42.00  50.00-151.07   62
  9  \w   -100.00 -69.00   0.50    1.20    --  -54.00 -52.00-140.91   62
 10  \w   -104.00 -73.00   0.50    1.20    --  -58.00 -52.00  -0.69   62
 11  \w   -113.00 -81.00   0.50    1.20    --  -66.00 -51.00 -81.21   64
 12  \w   -115.00 -85.00   0.50    1.20    --  -70.00 -58.00 -11.65   60
 13  \w   -115.00 -84.00   0.50    1.20    --  -70.00 -57.00 -99.01   62
 14  \w   -115.00 -85.00   0.50    1.20    --  -70.00 -58.00 167.80   60
 15  \w   -118.00 -90.00   0.50    1.20    --  -74.00 -62.00 -79.47   56
 16  \w   -123.00 -88.00   0.50    1.20    --  -74.00 -41.00 101.11   70
 17  \w   -123.00 -88.00   0.50    1.20    --  -74.00 -42.00-160.06   70
 18  \w   -123.00 -88.00   0.50    1.20    --  -74.00 -39.00-143.26   70
 19  \w     34.00  80.00   0.50    1.20    --   74.45 -95.00 -30.00   92
 20  \w     27.00 100.00   0.50    1.20    --   74.45-125.00 -30.00  146
 21  \w     28.00 100.00   0.50    1.20    --   74.55-125.00  90.00  144
 22  \w     34.00  80.00   0.50    1.20    --   74.55 -95.00-150.00   92
 23  \w   -100.00 -29.00   0.50    1.20    --  -75.50 125.00-180.00  142
 24  \w   -100.00 -29.00   0.50    1.20    --  -75.50 125.00   0.00  142
 25  \w   -127.00 -92.00   0.50    1.20    --  -78.00 -40.00 136.85   70
 26  \w   -126.00 -95.00   0.50    1.20    --  -78.76 -49.00-166.95   62
 27  \w   -122.00 -92.00   0.50    1.20    --  -78.76 -63.00  84.99   60
 28  \w    -97.00 -32.00   0.50    1.20    --  -78.76 114.00  63.81  130
 29  \w   -127.00 -93.00   0.50    1.20    --  -78.76 -42.00-179.98   68
 30  \w   -125.00 -94.00   0.50    1.20    --  -78.76 -51.00  12.99   62
 31  \w   -122.00 -92.00   0.50    1.20    --  -78.76 -63.00-126.45   60
 32  \w   -125.00 -94.00   0.50    1.20    --  -78.76 -52.00 105.56   62
 33  \w   -121.00 -95.00   0.50    1.20    --  -78.76 -65.00 -26.26   52
 34  \w     56.00 131.00   0.50    1.20    --   82.97  15.00 120.00  150
 35  \w     36.00 101.00   0.50    1.20    --   82.97-125.00 -60.00  130
 36  \w     36.00 101.00   0.50    1.20    --   82.97-125.00-150.00  130
 37  \w     42.00  89.00   0.50    1.20    --   82.97 -95.00   0.00   94
 38  \w     36.00 101.00   0.50    1.20    --   82.97-125.00  90.00  130
 39  \w     42.00  89.00   0.50    1.20    --   82.97 -95.00-150.00   94
 40  \w     42.00  89.00   0.50    1.20    --   82.97 -95.00  90.00   94
 41  \w     36.00 101.00   0.50    1.20    --   82.97-125.00  60.00  130
 42  \w     36.00 101.00   0.50    1.20    --   82.97-125.00 -30.00  130
 43  \w     42.00  89.00   0.50    1.20    --   82.97 -95.00 -30.00   94
 44  \w     56.00 131.00   0.50    1.20    --   82.97  15.00  30.00  150
 45  \w    -39.00 -13.00   0.50    1.20    --  -14.00 125.00  53.87   52
 46  \w     32.00  60.00   0.50    1.20    --   18.00  57.00 -27.97   56
;
_diffrn_measurement_device 'four-circle diffractometer'
_diffrn_measurement_device_type 'Rigaku XtaLAB Synergy-R'
_diffrn_measurement_method '\w scans'
_diffrn_orient_matrix_type
;
 CrysAlisPro convention (1999,Acta A55,543-557)
;
_diffrn_orient_matrix_UB_11 -0.0159043000
_diffrn_orient_matrix_UB_12 0.0758737000
_diffrn_orient_matrix_UB_13 -0.0794995000
_diffrn_orient_matrix_UB_21 -0.0078383000
_diffrn_orient_matrix_UB_22 0.0794026000
_diffrn_orient_matrix_UB_23 0.0688429000
_diffrn_orient_matrix_UB_31 0.1325690000
_diffrn_orient_matrix_UB_32 0.0137853000
_diffrn_orient_matrix_UB_33 0.0411478000
_diffrn_radiation_monochromator 'multi-layer mirror'
_diffrn_radiation_probe x-ray
_diffrn_radiation_type CuK\a
_diffrn_radiation_wavelength 1.54184
_diffrn_radiation_xray_symbol K-L~2,3~
_diffrn_reflns_av_R_equivalents 0.1544
_diffrn_reflns_av_unetI/netI 0.0606
_diffrn_reflns_Laue_measured_fraction_full 0.997
_diffrn_reflns_Laue_measured_fraction_max 0.995
_diffrn_reflns_limit_h_max 15
_diffrn_reflns_limit_h_min -13
_diffrn_reflns_limit_k_max 16
_diffrn_reflns_limit_k_min -16
_diffrn_reflns_limit_l_max 18
_diffrn_reflns_limit_l_min -18
_diffrn_reflns_number 21911
_diffrn_reflns_point_group_measured_fraction_full 0.997
_diffrn_reflns_point_group_measured_fraction_max 0.995
_diffrn_reflns_theta_full 67.684
_diffrn_reflns_theta_max 70.074
_diffrn_reflns_theta_min 4.536
_diffrn_source 'rotating-anode X-ray tube'
_diffrn_source_type 'PhotonJet-R X-ray Source'
_exptl_absorpt_coefficient_mu 7.785
_exptl_absorpt_correction_T_max 1.00000
_exptl_absorpt_correction_T_min 0.64930
_exptl_absorpt_correction_type multi-scan
_exptl_absorpt_process_details
;
 CrysAlisPro 1.171.44.108a (Rigaku Oxford Diffraction, 2025) Empirical 
 absorption correction using spherical harmonics, implemented in SCALE3 
 ABSPACK scaling algorithm.
;
_exptl_crystal_colour red
_exptl_crystal_density_diffrn 1.473
_exptl_crystal_description block
_exptl_crystal_F_000 1088
_exptl_crystal_preparation
;
 For data collection the crystal was immersed in a film of perfluoropolyether 
 oil, mounted on a polyimide loop and transferred to stream of cold nitrogen 
 (Oxford Cryostream 800).
;
_exptl_crystal_recrystallization_method 'Re-crystallisation from solvent'
_exptl_crystal_size_max 0.160
_exptl_crystal_size_mid 0.090
_exptl_crystal_size_min 0.060
_refine_diff_density_max 1.248
_refine_diff_density_min -0.902
_refine_diff_density_rms 0.138
_refine_ls_extinction_method none
_refine_ls_goodness_of_fit_ref 1.080
_refine_ls_hydrogen_treatment constr
_refine_ls_matrix_type full
_refine_ls_number_parameters 157
_refine_ls_number_reflns 2271
_refine_ls_number_restraints 0
_refine_ls_restrained_S_all 1.080
_refine_ls_R_factor_all 0.0641
_refine_ls_R_factor_gt 0.0638
_refine_ls_shift/su_max 0.001
_refine_ls_shift/su_mean 0.000
_refine_ls_structure_factor_coef Fsqd
_refine_ls_weighting_details
;
 w=1/[\s^2^(Fo^2^)+(0.1018P)^2^+1.9553P] where P=(Fo^2^+2Fc^2^)/3
;
_refine_ls_weighting_scheme calc
_refine_ls_wR_factor_gt 0.1389
_refine_ls_wR_factor_ref 0.1396
_reflns_Friedel_coverage 0.000
_reflns_number_gt 2234
_reflns_number_total 2271
_reflns_threshold_expression 'I > 2\s(I)'
_twin_dimensionality triperiodic
_twin_formation_mechanism gt
_twin_morphology polysynthetic
_twin_special_details
;
 
 Component 2 rotated by 179.9657\% 
 around [0.90 -0.00 -0.44] (reciprocal) or [1.00 -0.00 0.00] (direct)
;
_cod_data_source_file d6sc02501c2.cif
_cod_data_source_block AlGe061_AlGe_twin1_hklf4_a
_cod_original_sg_symbol_H-M 'I 2/a'
_cod_database_code 1577289
_shelx_shelxl_version_number 2019/2
_shelx_space_group_comment
;
 The symmetry employed for this shelxl refinement is uniquely defined by the 
 following loop, which should always be used as a source of symmetry 
 information in preference to the above space-group names. They are only 
 intended as comments.
;
_shelx_estimated_absorpt_t_min 0.369
_shelx_estimated_absorpt_t_max 0.652

loop_
_space_group_symop_operation_xyz
'x, y, z'
'-x+1/2, y, -z'
'x+1/2, y+1/2, z+1/2'
'-x+1, y+1/2, -z+1/2'
'-x, -y, -z'
'x-1/2, -y, z'
'-x+1/2, -y+1/2, -z+1/2'
'x, -y+1/2, z+1/2'

loop_
_atom_site_label
_atom_site_type_symbol
_atom_site_fract_x
_atom_site_fract_y
_atom_site_fract_z
_atom_site_U_iso_or_equiv
_atom_site_adp_type
_atom_site_occupancy
_atom_site_site_symmetry_order
_atom_site_calc_flag
_atom_site_refinement_flags_posn
_atom_site_refinement_flags_adp
_atom_site_refinement_flags_occupancy
_atom_site_disorder_assembly
_atom_site_disorder_group
Cr1_1 Cr 0.37795(3) 0.57603(2) 0.24942(2) 0.0197(2) Uani 1 1 d . . . . .
C2_1 C 0.51152(19) 0.52152(17) 0.34113(17) 0.0270(5) Uani 1 1 d . . . . .
C3_1 C 0.41229(19) 0.52181(16) 0.15127(17) 0.0257(5) Uani 1 1 d . . . . .
C4_1 C 0.4622(2) 0.68494(17) 0.24708(17) 0.0278(5) Uani 1 1 d . . . . .
O5_1 O 0.59271(14) 0.48638(15) 0.39974(13) 0.0369(4) Uani 1 1 d . . . . .
O6_1 O 0.43207(15) 0.48682(14) 0.09032(13) 0.0357(4) Uani 1 1 d . . . . .
O7_1 O 0.51711(17) 0.75100(13) 0.24653(16) 0.0391(5) Uani 1 1 d . . . . .
B1_2 B 0.3132(2) 0.75250(17) 0.3621(2) 0.0228(5) Uani 1 1 d . . . . .
C2_2 C 0.3846(2) 0.75637(16) 0.47624(19) 0.0332(5) Uani 1 1 d . . . . .
H2A_2 H 0.354408 0.807992 0.503802 0.050 Uiso 1 1 calc R U . . .
H2B_2 H 0.466551 0.768636 0.490974 0.050 Uiso 1 1 calc R U . . .
H2C_2 H 0.377346 0.694900 0.505119 0.050 Uiso 1 1 calc R U . . .
C1_3 C 0.27925(19) 0.47709(14) 0.30841(18) 0.0230(5) Uani 1 1 d . . . . .
C2_3 C 0.22493(19) 0.47463(15) 0.20559(18) 0.0238(5) Uani 1 1 d . . . . .
C3_3 C 0.1908(2) 0.56265(16) 0.15397(18) 0.0227(5) Uani 1 1 d . . . . .
H3_3 H 0.151978 0.560396 0.084557 0.027 Uiso 1 1 calc R U . . .
C4_3 C 0.21122(18) 0.65369(15) 0.20014(16) 0.0209(4) Uani 1 1 d . . . . .
C5_3 C 0.26891(18) 0.65621(15) 0.30627(16) 0.0208(4) Uani 1 1 d . . . . .
C6_3 C 0.2993(2) 0.56766(15) 0.35644(19) 0.0225(5) Uani 1 1 d . . . . .
H6_3 H 0.335030 0.568666 0.426014 0.027 Uiso 1 1 calc R U . . .
C7_3 C 0.3158(2) 0.38657(17) 0.36845(19) 0.0303(5) Uani 1 1 d . . . . .
H7A_3 H 0.246810 0.352649 0.366403 0.045 Uiso 1 1 calc R U . . .
H7B_3 H 0.365984 0.403000 0.436447 0.045 Uiso 1 1 calc R U . . .
H7C_3 H 0.358461 0.345190 0.341565 0.045 Uiso 1 1 calc R U . . .
C8_3 C 0.2013(2) 0.38153(16) 0.14983(19) 0.0298(5) Uani 1 1 d . . . . .
H8A_3 H 0.139279 0.346760 0.159482 0.045 Uiso 1 1 calc R U . . .
H8B_3 H 0.272019 0.342347 0.173767 0.045 Uiso 1 1 calc R U . . .
H8C_3 H 0.177259 0.394827 0.079906 0.045 Uiso 1 1 calc R U . . .

loop_
_atom_site_aniso_label
_atom_site_aniso_U_11
_atom_site_aniso_U_22
_atom_site_aniso_U_33
_atom_site_aniso_U_23
_atom_site_aniso_U_13
_atom_site_aniso_U_12
Cr1_1 0.0222(3) 0.0160(3) 0.0183(3) 0.00087(10) 0.0057(2) 0.00052(10)
C2_1 0.0302(11) 0.0287(12) 0.0239(11) 0.0011(9) 0.0127(9) 0.0008(8)
C3_1 0.0242(10) 0.0246(12) 0.0229(11) 0.0026(8) 0.0042(9) 0.0012(8)
C4_1 0.0291(11) 0.0249(12) 0.0278(12) -0.0013(9) 0.0101(9) 0.0015(9)
O5_1 0.0310(9) 0.0497(11) 0.0270(9) 0.0121(8) 0.0089(7) 0.0125(8)
O6_1 0.0378(9) 0.0429(11) 0.0261(9) -0.0052(7) 0.0126(7) 0.0042(7)
O7_1 0.0394(10) 0.0284(10) 0.0531(12) -0.0016(7) 0.0225(9) -0.0095(7)
B1_2 0.0235(12) 0.0194(12) 0.0224(13) 0.0002(9) 0.0060(10) 0.0025(8)
C2_2 0.0459(14) 0.0212(12) 0.0226(11) -0.0012(8) 0.0038(10) 0.0029(9)
C1_3 0.0265(10) 0.0159(11) 0.0277(12) 0.0030(8) 0.0122(9) 0.0006(7)
C2_3 0.0241(10) 0.0168(11) 0.0299(12) -0.0019(8) 0.0105(9) -0.0027(7)
C3_3 0.0219(11) 0.0183(11) 0.0235(12) 0.0001(8) 0.0048(9) 0.0003(7)
C4_3 0.0212(10) 0.0163(10) 0.0220(11) -0.0021(8) 0.0056(8) -0.0007(7)
C5_3 0.0221(10) 0.0184(10) 0.0199(10) 0.0018(8) 0.0066(8) 0.0020(7)
C6_3 0.0261(12) 0.0179(11) 0.0246(12) 0.0011(8) 0.0117(10) 0.0010(7)
C7_3 0.0411(13) 0.0186(12) 0.0309(13) 0.0053(10) 0.0144(10) 0.0044(9)
C8_3 0.0340(12) 0.0182(12) 0.0318(12) -0.0028(9) 0.0081(10) -0.0010(8)

loop_
_atom_type_symbol
_atom_type_description
_atom_type_scat_dispersion_real
_atom_type_scat_dispersion_imag
_atom_type_scat_source
C C 0.0181 0.0091 'International Tables Vol C Tables 4.2.6.8 and 6.1.1.4'
H H 0.0000 0.0000 'International Tables Vol C Tables 4.2.6.8 and 6.1.1.4'
B B 0.0090 0.0039 'International Tables Vol C Tables 4.2.6.8 and 6.1.1.4'
Cr Cr -0.1635 2.4439 'International Tables Vol C Tables 4.2.6.8 and 6.1.1.4'
O O 0.0492 0.0322 'International Tables Vol C Tables 4.2.6.8 and 6.1.1.4'

loop_
_exptl_crystal_face_index_h
_exptl_crystal_face_index_k
_exptl_crystal_face_index_l
_exptl_crystal_face_perp_dist
1 1 0 0.0247
1 0 0 0.0536
-1 -1 0 0.0333
-1 0 0 0.0471
0 1 0 0.0658
-1 1 0 0.0753
0 -1 0 0.0584
1 1 -1 0.0413
0 1 -1 0.0698
-1 1 -1 0.0688
0 -1 1 0.0754
-1 -1 1 0.0334
0 0 1 0.0502
0 0 -1 0.0627
1 0 -1 0.0170
-1 0 1 0.0480
-1 -1 -1 0.0347
1 1 1 0.0281
0 -1 -1 0.0479
0 1 1 0.0421
-1 1 1 0.0660

loop_
_geom_angle_atom_site_label_1
_geom_angle_atom_site_label_2
_geom_angle_atom_site_label_3
_geom_angle
_geom_angle_site_symmetry_1
_geom_angle_site_symmetry_3
_geom_angle_publ_flag
C2_1 Cr1_1 C3_1 89.01(10) . . ?
C2_1 Cr1_1 C4_1 89.69(10) . . ?
C3_1 Cr1_1 C4_1 89.82(10) . . ?
C2_1 Cr1_1 C5_3 116.60(9) . . ?
C3_1 Cr1_1 C5_3 154.27(9) . . ?
C4_1 Cr1_1 C5_3 92.62(9) . . ?
C2_1 Cr1_1 C6_3 89.08(9) . . ?
C3_1 Cr1_1 C6_3 150.96(9) . . ?
C4_1 Cr1_1 C6_3 119.14(9) . . ?
C5_3 Cr1_1 C6_3 37.46(8) . . ?
C2_1 Cr1_1 C4_3 154.91(9) . . ?
C3_1 Cr1_1 C4_3 115.79(9) . . ?
C4_1 Cr1_1 C4_3 93.89(9) . . ?
C5_3 Cr1_1 C4_3 38.49(8) . . ?
C6_3 Cr1_1 C4_3 67.52(8) . . ?
C2_1 Cr1_1 C3_3 148.68(9) . . ?
C3_1 Cr1_1 C3_3 89.33(9) . . ?
C4_1 Cr1_1 C3_3 121.59(9) . . ?
C5_3 Cr1_1 C3_3 67.67(8) . . ?
C6_3 Cr1_1 C3_3 77.60(9) . . ?
C4_3 Cr1_1 C3_3 37.39(8) . . ?
C2_1 Cr1_1 C2_3 111.71(9) . . ?
C3_1 Cr1_1 C2_3 87.96(9) . . ?
C4_1 Cr1_1 C2_3 158.43(9) . . ?
C5_3 Cr1_1 C2_3 80.45(8) . . ?
C6_3 Cr1_1 C2_3 65.98(9) . . ?
C4_3 Cr1_1 C2_3 68.00(8) . . ?
C3_3 Cr1_1 C2_3 36.96(8) . . ?
C2_1 Cr1_1 C1_3 86.59(9) . . ?
C3_1 Cr1_1 C1_3 113.88(9) . . ?
C4_1 Cr1_1 C1_3 155.91(9) . . ?
C5_3 Cr1_1 C1_3 68.11(8) . . ?
C6_3 Cr1_1 C1_3 37.08(8) . . ?
C4_3 Cr1_1 C1_3 80.07(8) . . ?
C3_3 Cr1_1 C1_3 65.67(8) . . ?
C2_3 Cr1_1 C1_3 36.16(9) . . ?
O5_1 C2_1 Cr1_1 177.8(2) . . ?
O6_1 C3_1 Cr1_1 178.7(2) . . ?
O7_1 C4_1 Cr1_1 178.2(2) . . ?
C5_3 B1_2 C4_3 117.4(2) . 7_565 ?
C5_3 B1_2 C2_2 122.2(2) . . ?
C4_3 B1_2 C2_2 120.3(2) 7_565 . ?
B1_2 C2_2 H2A_2 109.5 . . ?
B1_2 C2_2 H2B_2 109.5 . . ?
H2A_2 C2_2 H2B_2 109.5 . . ?
B1_2 C2_2 H2C_2 109.5 . . ?
H2A_2 C2_2 H2C_2 109.5 . . ?
H2B_2 C2_2 H2C_2 109.5 . . ?
C2_3 C1_3 C6_3 118.74(19) . . ?
C2_3 C1_3 C7_3 121.7(2) . . ?
C6_3 C1_3 C7_3 119.6(2) . . ?
C2_3 C1_3 Cr1_1 71.82(12) . . ?
C6_3 C1_3 Cr1_1 69.18(12) . . ?
C7_3 C1_3 Cr1_1 131.18(16) . . ?
C1_3 C2_3 C3_3 118.57(19) . . ?
C1_3 C2_3 C8_3 121.7(2) . . ?
C3_3 C2_3 C8_3 119.7(2) . . ?
C1_3 C2_3 Cr1_1 72.02(12) . . ?
C3_3 C2_3 Cr1_1 69.60(12) . . ?
C8_3 C2_3 Cr1_1 130.62(16) . . ?
C4_3 C3_3 C2_3 123.7(2) . . ?
C4_3 C3_3 Cr1_1 71.11(13) . . ?
C2_3 C3_3 Cr1_1 73.44(13) . . ?
C4_3 C3_3 H3_3 118.2 . . ?
C2_3 C3_3 H3_3 118.2 . . ?
Cr1_1 C3_3 H3_3 130.1 . . ?
C3_3 C4_3 C5_3 117.70(19) . . ?
C3_3 C4_3 B1_2 120.4(2) . 7_565 ?
C5_3 C4_3 B1_2 121.39(19) . 7_565 ?
C3_3 C4_3 Cr1_1 71.50(13) . . ?
C5_3 C4_3 Cr1_1 70.34(12) . . ?
B1_2 C4_3 Cr1_1 122.58(15) 7_565 . ?
C6_3 C5_3 C4_3 117.75(19) . . ?
C6_3 C5_3 B1_2 120.5(2) . . ?
C4_3 C5_3 B1_2 121.13(19) . . ?
C6_3 C5_3 Cr1_1 71.62(13) . . ?
C4_3 C5_3 Cr1_1 71.17(12) . . ?
B1_2 C5_3 Cr1_1 120.10(15) . . ?
C5_3 C6_3 C1_3 123.5(2) . . ?
C5_3 C6_3 Cr1_1 70.92(13) . . ?
C1_3 C6_3 Cr1_1 73.74(13) . . ?
C5_3 C6_3 H6_3 118.2 . . ?
C1_3 C6_3 H6_3 118.2 . . ?
Cr1_1 C6_3 H6_3 129.9 . . ?
C1_3 C7_3 H7A_3 109.5 . . ?
C1_3 C7_3 H7B_3 109.5 . . ?
H7A_3 C7_3 H7B_3 109.5 . . ?
C1_3 C7_3 H7C_3 109.5 . . ?
H7A_3 C7_3 H7C_3 109.5 . . ?
H7B_3 C7_3 H7C_3 109.5 . . ?
C2_3 C8_3 H8A_3 109.5 . . ?
C2_3 C8_3 H8B_3 109.5 . . ?
H8A_3 C8_3 H8B_3 109.5 . . ?
C2_3 C8_3 H8C_3 109.5 . . ?
H8A_3 C8_3 H8C_3 109.5 . . ?
H8B_3 C8_3 H8C_3 109.5 . . ?

loop_
_geom_bond_atom_site_label_1
_geom_bond_atom_site_label_2
_geom_bond_distance
_geom_bond_site_symmetry_2
_geom_bond_publ_flag
Cr1_1 C2_1 1.846(2) . ?
Cr1_1 C3_1 1.853(2) . ?
Cr1_1 C4_1 1.861(2) . ?
Cr1_1 C5_3 2.195(2) . ?
Cr1_1 C6_3 2.205(2) . ?
Cr1_1 C4_3 2.207(2) . ?
Cr1_1 C3_3 2.212(2) . ?
Cr1_1 C2_3 2.262(2) . ?
Cr1_1 C1_3 2.264(2) . ?
C2_1 O5_1 1.150(3) . ?
C3_1 O6_1 1.148(3) . ?
C4_1 O7_1 1.154(3) . ?
B1_2 C5_3 1.558(3) . ?
B1_2 C4_3 1.561(3) 7_565 ?
B1_2 C2_2 1.571(4) . ?
C2_2 H2A_2 0.9800 . ?
C2_2 H2B_2 0.9800 . ?
C2_2 H2C_2 0.9800 . ?
C1_3 C2_3 1.405(4) . ?
C1_3 C6_3 1.422(3) . ?
C1_3 C7_3 1.507(3) . ?
C2_3 C3_3 1.419(3) . ?
C2_3 C8_3 1.504(3) . ?
C3_3 C4_3 1.416(3) . ?
C3_3 H3_3 0.9500 . ?
C4_3 C5_3 1.451(3) . ?
C5_3 C6_3 1.413(3) . ?
C6_3 H6_3 0.9500 . ?
C7_3 H7A_3 0.9800 . ?
C7_3 H7B_3 0.9800 . ?
C7_3 H7C_3 0.9800 . ?
C8_3 H8A_3 0.9800 . ?
C8_3 H8B_3 0.9800 . ?
C8_3 H8C_3 0.9800 . ?

loop_
_geom_torsion_atom_site_label_1
_geom_torsion_atom_site_label_2
_geom_torsion_atom_site_label_3
_geom_torsion_atom_site_label_4
_geom_torsion
_geom_torsion_site_symmetry_1
_geom_torsion_site_symmetry_2
_geom_torsion_site_symmetry_3
_geom_torsion_site_symmetry_4
_geom_torsion_publ_flag
C6_3 C1_3 C2_3 C3_3 -0.9(3) . . . . ?
C7_3 C1_3 C2_3 C3_3 178.7(2) . . . . ?
Cr1_1 C1_3 C2_3 C3_3 -53.56(19) . . . . ?
C6_3 C1_3 C2_3 C8_3 179.8(2) . . . . ?
C7_3 C1_3 C2_3 C8_3 -0.6(3) . . . . ?
Cr1_1 C1_3 C2_3 C8_3 127.2(2) . . . . ?
C6_3 C1_3 C2_3 Cr1_1 52.64(19) . . . . ?
C7_3 C1_3 C2_3 Cr1_1 -127.7(2) . . . . ?
C1_3 C2_3 C3_3 C4_3 1.9(4) . . . . ?
C8_3 C2_3 C3_3 C4_3 -178.8(2) . . . . ?
Cr1_1 C2_3 C3_3 C4_3 -52.9(2) . . . . ?
C1_3 C2_3 C3_3 Cr1_1 54.72(19) . . . . ?
C8_3 C2_3 C3_3 Cr1_1 -126.0(2) . . . . ?
C2_3 C3_3 C4_3 C5_3 -0.9(3) . . . . ?
Cr1_1 C3_3 C4_3 C5_3 -54.80(18) . . . . ?
C2_3 C3_3 C4_3 B1_2 171.4(2) . . . 7_565 ?
Cr1_1 C3_3 C4_3 B1_2 117.5(2) . . . 7_565 ?
C2_3 C3_3 C4_3 Cr1_1 53.9(2) . . . . ?
C3_3 C4_3 C5_3 C6_3 -0.9(3) . . . . ?
B1_2 C4_3 C5_3 C6_3 -173.1(2) 7_565 . . . ?
Cr1_1 C4_3 C5_3 C6_3 -56.24(18) . . . . ?
C3_3 C4_3 C5_3 B1_2 169.8(2) . . . . ?
B1_2 C4_3 C5_3 B1_2 -2.5(4) 7_565 . . . ?
Cr1_1 C4_3 C5_3 B1_2 114.4(2) . . . . ?
C3_3 C4_3 C5_3 Cr1_1 55.37(18) . . . . ?
B1_2 C4_3 C5_3 Cr1_1 -116.9(2) 7_565 . . . ?
C4_3 B1_2 C5_3 C6_3 172.8(2) 7_565 . . . ?
C2_2 B1_2 C5_3 C6_3 -4.7(3) . . . . ?
C4_3 B1_2 C5_3 C4_3 2.4(3) 7_565 . . . ?
C2_2 B1_2 C5_3 C4_3 -175.0(2) . . . . ?
C4_3 B1_2 C5_3 Cr1_1 87.4(2) 7_565 . . . ?
C2_2 B1_2 C5_3 Cr1_1 -90.0(3) . . . . ?
C4_3 C5_3 C6_3 C1_3 1.8(3) . . . . ?
B1_2 C5_3 C6_3 C1_3 -168.9(2) . . . . ?
Cr1_1 C5_3 C6_3 C1_3 -54.2(2) . . . . ?
C4_3 C5_3 C6_3 Cr1_1 56.02(18) . . . . ?
B1_2 C5_3 C6_3 Cr1_1 -114.7(2) . . . . ?
C2_3 C1_3 C6_3 C5_3 -0.9(4) . . . . ?
C7_3 C1_3 C6_3 C5_3 179.4(2) . . . . ?
Cr1_1 C1_3 C6_3 C5_3 53.0(2) . . . . ?
C2_3 C1_3 C6_3 Cr1_1 -53.89(19) . . . . ?
C7_3 C1_3 C6_3 Cr1_1 126.4(2) . . . . ?

loop_
_twin_individual_id
_twin_individual_mass_fraction_refined
_oxdiff_twin_reflns_isolated
_oxdiff_twin_reflns_overlapped
_twin_individual_twin_lattice_type
_twin_individual_twin_matrix_11
_twin_individual_twin_matrix_12
_twin_individual_twin_matrix_13
_twin_individual_twin_matrix_21
_twin_individual_twin_matrix_22
_twin_individual_twin_matrix_23
_twin_individual_twin_matrix_31
_twin_individual_twin_matrix_32
_twin_individual_twin_matrix_33
1 0.8225 20758 23665 ref 1.0000 0.0000 0.0000 0.0000 1.0000 0.0000 0.0000 0.0000 1.0000
2 0.1775 20772 23665 nmt 1.0001 -0.0009 -0.0003 -0.0003 -0.9999 -0.0005 -0.9713 0.0010 -0.9992
